data_7005162
loop_
_publ_author_name
'Manna, Subal Chandra'
'Zangrando, Ennio'
'Ribas, Joan'
'Ray Chaudhuri, Nirmalendu'

_publ_section_title
;
 Cobalt(II)-(dpyo)-dicarboxylate networks: unique H-bonded assembly and
 rare bridging mode of dpyo in one of them [dpyo = 4,4'-dipyridyl
 N,N'-dioxide].
;
_journal_issue 14
_journal_name_full 'Dalton transactions (Cambridge, England : 2003)'
_journal_page_first 1383
_journal_page_last 1391
_journal_paper_doi 10.1039/b617278d
_journal_year 2007
_chemical_formula_sum 'C14 H14 Co N2 O8'
_chemical_formula_weight 397.20
_chemical_name_common catena-diaquo-(4,4'-bipyridineoxide,O,O')-fumarate-cobalt(ii)
_chemical_name_systematic
;
catena-diaquo-(4,4'-bipyridineoxide,O,O')-fumarate-cobalt(II)
;
_space_group_IT_number 2
_symmetry_cell_setting triclinic
_symmetry_space_group_name_Hall '-P 1'
_symmetry_space_group_name_H-M 'P -1'
_atom_sites_solution_hydrogens geom
_atom_sites_solution_primary direct
_atom_sites_solution_secondary difmap
_audit_creation_method SHELXL-97
_cell_angle_alpha 86.53(2)
_cell_angle_beta 82.54(2)
_cell_angle_gamma 74.31(2)
_cell_formula_units_Z 1
_cell_length_a 5.308(2)
_cell_length_b 7.285(3)
_cell_length_c 9.814(3)
_cell_measurement_temperature 293(2)
_cell_volume 362.1(2)
_computing_cell_refinement 'Mosflm (Acta Cryst. D50, 760, 1994)'
_computing_data_collection 'Nonius Xpress'
_computing_data_reduction 'Scala (Acta Cryst. D50, 760, 1994)'
_computing_molecular_graphics 'Ortep3/windows (Farrugia,1997)'
_computing_publication_material 'Wingx 1.64.05 (Farrugia, 1999)'
_computing_structure_refinement 'SHELX97 (Sheldrick, 1998)'
_computing_structure_solution 'SHELX97 (Sheldrick, 1998)'
_diffrn_ambient_temperature 293(2)
_diffrn_measured_fraction_theta_full 0.900
_diffrn_measured_fraction_theta_max 0.900
_diffrn_measurement_device_type 'image plate dip1030'
_diffrn_measurement_method 'laser scanner'
_diffrn_radiation_monochromator graphite
_diffrn_radiation_source 'fine-focus sealed tube'
_diffrn_radiation_type Mok\a
_diffrn_radiation_wavelength 0.71073
_diffrn_reflns_av_R_equivalents 0.0489
_diffrn_reflns_av_sigmaI/netI 0.0696
_diffrn_reflns_limit_h_max 7
_diffrn_reflns_limit_h_min -7
_diffrn_reflns_limit_k_max 9
_diffrn_reflns_limit_k_min -9
_diffrn_reflns_limit_l_max 12
_diffrn_reflns_limit_l_min -13
_diffrn_reflns_number 3550
_diffrn_reflns_theta_full 28.41
_diffrn_reflns_theta_max 28.41
_diffrn_reflns_theta_min 3.54
_diffrn_source 'Enraf Nonius FR590'
_exptl_absorpt_coefficient_mu 1.237
_exptl_absorpt_correction_T_max 0.7908
_exptl_absorpt_correction_T_min 0.6683
_exptl_absorpt_correction_type refdelf
_exptl_absorpt_process_details
;
Parkin S,Moezzi B & Hope H, (1995) J. Appl. Cryst. 28, 53-56
Cubic fit to sin(theta)/lambda - 24 parameters
;
_exptl_crystal_colour red
_exptl_crystal_density_diffrn 1.821
_exptl_crystal_density_method 'not measured'
_exptl_crystal_description plate
_exptl_crystal_F_000 203
_exptl_crystal_size_max 0.40
_exptl_crystal_size_mid 0.35
_exptl_crystal_size_min 0.10
_refine_diff_density_max 0.426
_refine_diff_density_min -0.613
_refine_diff_density_rms 0.119
_refine_ls_extinction_coef 0.045(13)
_refine_ls_extinction_expression Fc^*^=kFc[1+0.001xFc^2^\l^3^/sin(2\q)]^-1/4^
_refine_ls_extinction_method SHELXL
_refine_ls_goodness_of_fit_ref 1.100
_refine_ls_hydrogen_treatment mixed
_refine_ls_matrix_type full
_refine_ls_number_parameters 122
_refine_ls_number_reflns 1632
_refine_ls_number_restraints 3
_refine_ls_restrained_S_all 1.100
_refine_ls_R_factor_all 0.0592
_refine_ls_R_factor_gt 0.0490
_refine_ls_shift/su_max 0.000
_refine_ls_shift/su_mean 0.000
_refine_ls_structure_factor_coef Fsqd
_refine_ls_weighting_details 'calc w=1/[\s^2^(Fo^2^)+(0.0481P)^2^+0.1844P] where P=(Fo^2^+2Fc^2^)/3'
_refine_ls_weighting_scheme calc
_refine_ls_wR_factor_gt 0.1227
_refine_ls_wR_factor_ref 0.1313
_reflns_number_gt 1368
_reflns_number_total 1633
_reflns_threshold_expression >2sigma(I)
_cod_data_source_file b617278d.txt
_cod_data_source_block 2
_cod_database_code 7005162

loop_
_symmetry_equiv_pos_as_xyz
'x, y, z'
'-x, -y, -z'

loop_
_atom_site_label
_atom_site_type_symbol
_atom_site_fract_x
_atom_site_fract_y
_atom_site_fract_z
_atom_site_U_iso_or_equiv
_atom_site_adp_type
_atom_site_occupancy
_atom_site_symmetry_multiplicity
_atom_site_calc_flag
_atom_site_refinement_flags
_atom_site_disorder_assembly
_atom_site_disorder_group
Co Co 0.5000 0.0000 0.5000 0.0402(2) Uani 1 2 d S . .
O1W O 0.8635(4) -0.1961(4) 0.4484(2) 0.0474(6) Uani 1 1 d D . .
H1W H 0.873(8) -0.194(7) 0.358(2) 0.071 Uiso 1 1 d D . .
H2W H 1.010(6) -0.210(7) 0.485(4) 0.071 Uiso 1 1 d D . .
O1 O 0.5967(4) 0.0048(3) 0.70074(19) 0.0432(5) Uani 1 1 d . . .
O2 O 0.2037(5) 0.1439(4) 0.8148(2) 0.0549(6) Uani 1 1 d . . .
C1 C 0.4434(6) 0.0616(5) 0.8095(3) 0.0402(6) Uani 1 1 d . . .
C2 C 0.5677(6) 0.0169(5) 0.9404(3) 0.0412(7) Uani 1 1 d . . .
H2 H 0.7448 0.0126 0.9388 0.049 Uiso 1 1 calc R . .
O3 O 0.6659(4) 0.2330(3) 0.4541(2) 0.0452(5) Uani 1 1 d . . .
N1 N 0.6275(5) 0.3185(4) 0.3310(2) 0.0410(6) Uani 1 1 d . . .
C3 C 0.3937(6) 0.4396(5) 0.3128(3) 0.0463(7) Uani 1 1 d . . .
H3 H 0.2659 0.4734 0.3878 0.056 Uiso 1 1 calc R . .
C4 C 0.3408(6) 0.5141(5) 0.1847(3) 0.0445(7) Uani 1 1 d . . .
H4 H 0.1776 0.5980 0.1738 0.053 Uiso 1 1 calc R . .
C5 C 0.5295(6) 0.4653(4) 0.0703(3) 0.0399(6) Uani 1 1 d . . .
C6 C 0.7756(6) 0.3498(5) 0.0955(3) 0.0450(7) Uani 1 1 d . . .
H6 H 0.9107 0.3209 0.0233 0.054 Uiso 1 1 calc R . .
C7 C 0.8221(6) 0.2777(5) 0.2258(3) 0.0438(7) Uani 1 1 d . . .
H7 H 0.9876 0.2010 0.2410 0.053 Uiso 1 1 calc R . .

loop_
_atom_site_aniso_label
_atom_site_aniso_U_11
_atom_site_aniso_U_22
_atom_site_aniso_U_33
_atom_site_aniso_U_23
_atom_site_aniso_U_13
_atom_site_aniso_U_12
Co 0.0386(4) 0.0508(4) 0.0267(3) -0.0001(2) -0.0063(2) -0.0035(2)
O1W 0.0382(11) 0.0638(14) 0.0331(10) -0.0022(10) -0.0079(8) 0.0003(10)
O1 0.0415(11) 0.0587(13) 0.0256(9) -0.0033(8) -0.0070(8) -0.0048(10)
O2 0.0434(12) 0.0772(17) 0.0319(10) -0.0040(10) -0.0088(9) 0.0072(11)
C1 0.0463(16) 0.0450(15) 0.0265(12) -0.0012(10) -0.0084(11) -0.0056(13)
C2 0.0405(15) 0.0516(17) 0.0296(13) -0.0040(11) -0.0089(11) -0.0063(13)
O3 0.0452(12) 0.0587(13) 0.0300(10) 0.0069(9) -0.0113(8) -0.0092(10)
N1 0.0430(13) 0.0480(14) 0.0301(11) 0.0016(10) -0.0087(10) -0.0072(11)
C3 0.0433(16) 0.0555(18) 0.0326(13) -0.0023(12) -0.0049(12) 0.0000(14)
C4 0.0409(16) 0.0498(17) 0.0358(14) 0.0012(12) -0.0065(12) 0.0002(13)
C5 0.0432(16) 0.0419(15) 0.0314(13) -0.0001(11) -0.0068(11) -0.0047(13)
C6 0.0423(16) 0.0550(18) 0.0331(14) 0.0010(12) -0.0072(12) -0.0042(14)
C7 0.0387(15) 0.0520(17) 0.0374(14) 0.0032(12) -0.0075(11) -0.0062(13)

loop_
_atom_type_symbol
_atom_type_description
_atom_type_scat_dispersion_real
_atom_type_scat_dispersion_imag
_atom_type_scat_source
C C 0.0033 0.0016 'International Tables Vol C Tables 4.2.6.8 and 6.1.1.4'
H H 0.0000 0.0000 'International Tables Vol C Tables 4.2.6.8 and 6.1.1.4'
N N 0.0061 0.0033 'International Tables Vol C Tables 4.2.6.8 and 6.1.1.4'
O O 0.0106 0.0060 'International Tables Vol C Tables 4.2.6.8 and 6.1.1.4'
Co Co 0.3494 0.9721 'International Tables Vol C Tables 4.2.6.8 and 6.1.1.4'

loop_
_geom_angle_atom_site_label_1
_geom_angle_atom_site_label_2
_geom_angle_atom_site_label_3
_geom_angle
_geom_angle_site_symmetry_1
_geom_angle_site_symmetry_3
_geom_angle_publ_flag
O1W Co O1W 180.00(12) . 2_656 ?
O1W Co O1 90.67(9) . 2_656 ?
O1W Co O1 89.33(9) 2_656 2_656 ?
O1W Co O1 89.33(9) . . ?
O1W Co O1 90.67(9) 2_656 . ?
O1 Co O1 180.0 2_656 . ?
O1W Co O3 88.22(10) . 2_656 ?
O1W Co O3 91.78(10) 2_656 2_656 ?
O1 Co O3 86.59(9) 2_656 2_656 ?
O1 Co O3 93.41(9) . 2_656 ?
O1W Co O3 91.78(10) . . ?
O1W Co O3 88.22(10) 2_656 . ?
O1 Co O3 93.41(9) 2_656 . ?
O1 Co O3 86.59(9) . . ?
O3 Co O3 180.00(12) 2_656 . ?
C1 O1 Co 128.4(2) . . ?
O2 C1 O1 125.6(3) . . ?
O2 C1 C2 119.2(3) . . ?
O1 C1 C2 115.2(3) . . ?
C2 C2 C1 122.2(4) 2_657 . ?
N1 O3 Co 115.27(18) . . ?
O3 N1 C3 119.7(3) . . ?
O3 N1 C7 119.6(3) . . ?
C3 N1 C7 120.7(3) . . ?
N1 C3 C4 120.7(3) . . ?
C3 C4 C5 120.7(3) . . ?
C6 C5 C4 116.6(3) . . ?
C6 C5 C5 121.9(3) . 2_665 ?
C4 C5 C5 121.5(3) . 2_665 ?
C7 C6 C5 121.0(3) . . ?
N1 C7 C6 119.9(3) . . ?

loop_
_geom_bond_atom_site_label_1
_geom_bond_atom_site_label_2
_geom_bond_distance
_geom_bond_site_symmetry_2
_geom_bond_publ_flag
Co O1W 2.089(2) . ?
Co O1W 2.089(2) 2_656 ?
Co O1 2.104(2) 2_656 ?
Co O1 2.104(2) . ?
Co O3 2.115(3) 2_656 ?
Co O3 2.115(3) . ?
O1 C1 1.272(4) . ?
O2 C1 1.247(4) . ?
C1 C2 1.499(4) . ?
C2 C2 1.337(6) 2_657 ?
O3 N1 1.339(3) . ?
N1 C3 1.341(4) . ?
N1 C7 1.347(4) . ?
C3 C4 1.371(4) . ?
C4 C5 1.397(4) . ?
C5 C6 1.392(4) . ?
C5 C5 1.484(5) 2_665 ?
C6 C7 1.380(4) . ?

loop_
_geom_torsion_atom_site_label_1
_geom_torsion_atom_site_label_2
_geom_torsion_atom_site_label_3
_geom_torsion_atom_site_label_4
_geom_torsion
_geom_torsion_site_symmetry_1
_geom_torsion_site_symmetry_2
_geom_torsion_site_symmetry_3
_geom_torsion_site_symmetry_4
_geom_torsion_publ_flag
O1W Co O1 C1 -161.6(3) . . . . ?
O1W Co O1 C1 18.4(3) 2_656 . . . ?
O1 Co O1 C1 46(100) 2_656 . . . ?
O3 Co O1 C1 -73.4(3) 2_656 . . . ?
O3 Co O1 C1 106.6(3) . . . . ?
Co O1 C1 O2 -7.4(5) . . . . ?
Co O1 C1 C2 170.4(2) . . . . ?
O2 C1 C2 C2 29.6(6) . . . 2_657 ?
O1 C1 C2 C2 -148.4(4) . . . 2_657 ?
O1W Co O3 N1 99.9(2) . . . . ?
O1W Co O3 N1 -80.1(2) 2_656 . . . ?
O1 Co O3 N1 9.1(2) 2_656 . . . ?
O1 Co O3 N1 -170.9(2) . . . . ?
O3 Co O3 N1 8(100) 2_656 . . . ?
Co O3 N1 C3 78.0(3) . . . . ?
Co O3 N1 C7 -100.2(3) . . . . ?
O3 N1 C3 C4 -173.5(3) . . . . ?
C7 N1 C3 C4 4.7(5) . . . . ?
N1 C3 C4 C5 0.1(6) . . . . ?
C3 C4 C5 C6 -4.4(5) . . . . ?
C3 C4 C5 C5 176.1(4) . . . 2_665 ?
C4 C5 C6 C7 4.3(5) . . . . ?
C5 C5 C6 C7 -176.2(4) 2_665 . . . ?
O3 N1 C7 C6 173.4(3) . . . . ?
C3 N1 C7 C6 -4.7(5) . . . . ?
C5 C6 C7 N1 0.1(5) . . . . ?
C4 C5 C5 C4 180.000(2) . . 2_647 2_647 ?
C4 C5 C5 C6 29.9(3) . . 2_647 2_647 ?
